data_1556510
loop_
_publ_author_name
'Vindus, D.'
'Niemeyer, M.'

_publ_section_title
;
 Hetero- and Homoleptic Magnesium Triazenides
;
_journal_name_full Inorganics
_journal_page_first 33
_journal_paper_doi 10.3390/inorganics5020033
_journal_volume 5
_journal_year 2017
_chemical_formula_sum 'C48 H52 I Mg N3 O'
_chemical_formula_weight 838.14
_space_group_IT_number 14
_space_group_name_Hall '-P 2ybc'
_space_group_name_H-M_alt 'P 1 21/c 1'
_symmetry_cell_setting monoclinic
_symmetry_space_group_name_H-M 'P 1 21/c 1'
_atom_sites_solution_hydrogens geom
_atom_sites_solution_primary direct
_atom_sites_solution_secondary difmap
_cell_angle_alpha 90.00
_cell_angle_beta 90.386(14)
_cell_angle_gamma 90.00
_cell_formula_units_Z 4
_cell_length_a 19.848(4)
_cell_length_b 9.373(2)
_cell_length_c 23.033(4)
_cell_measurement_reflns_used 45
_cell_measurement_temperature 173(2)
_cell_measurement_theta_max 12.6
_cell_measurement_theta_min 5.1
_cell_volume 4284.9(15)
_computing_structure_refinement 'SHELXL-97 (Sheldrick, 1997)'
_computing_structure_solution 'SHELXS-97 (Sheldrick, 1990)'
_diffrn_ambient_temperature 173(2)
_diffrn_measured_fraction_theta_full 0.998
_diffrn_measured_fraction_theta_max 0.998
_diffrn_measurement_device_type 'Siemens P4'
_diffrn_measurement_method '\w/2\q scans'
_diffrn_radiation_monochromator graphite
_diffrn_radiation_source 'fine-focus sealed tube'
_diffrn_radiation_type MoK\a
_diffrn_radiation_wavelength 0.71073
_diffrn_reflns_av_R_equivalents 0.0456
_diffrn_reflns_av_sigmaI/netI 0.0574
_diffrn_reflns_limit_h_max 25
_diffrn_reflns_limit_h_min 0
_diffrn_reflns_limit_k_max 12
_diffrn_reflns_limit_k_min 0
_diffrn_reflns_limit_l_max 29
_diffrn_reflns_limit_l_min -29
_diffrn_reflns_number 10104
_diffrn_reflns_theta_full 27.50
_diffrn_reflns_theta_max 27.50
_diffrn_reflns_theta_min 2.35
_diffrn_standards_decay_% 0
_diffrn_standards_interval_count 198
_diffrn_standards_number 2
_exptl_absorpt_coefficient_mu 0.800
_exptl_absorpt_correction_T_max 0.7402
_exptl_absorpt_correction_T_min 0.5329
_exptl_absorpt_correction_type psi-scan
_exptl_crystal_colour yellow
_exptl_crystal_density_diffrn 1.299
_exptl_crystal_density_method 'not measured'
_exptl_crystal_description prism
_exptl_crystal_F_000 1736
_exptl_crystal_size_max 0.50
_exptl_crystal_size_mid 0.35
_exptl_crystal_size_min 0.25
_refine_diff_density_max 0.519
_refine_diff_density_min -0.774
_refine_diff_density_rms 0.068
_refine_ls_extinction_method none
_refine_ls_goodness_of_fit_ref 0.886
_refine_ls_hydrogen_treatment mixed
_refine_ls_matrix_type full
_refine_ls_number_parameters 501
_refine_ls_number_reflns 9823
_refine_ls_number_restraints 0
_refine_ls_restrained_S_all 0.886
_refine_ls_R_factor_all 0.0545
_refine_ls_R_factor_gt 0.0359
_refine_ls_shift/su_max 0.001
_refine_ls_shift/su_mean 0.000
_refine_ls_structure_factor_coef Fsqd
_refine_ls_weighting_details 'calc w=1/[\s^2^(Fo^2^)+(0.0456P)^2^] where P=(Fo^2^+2Fc^2^)/3'
_refine_ls_weighting_scheme calc
_refine_ls_wR_factor_gt 0.0858
_refine_ls_wR_factor_ref 0.0897
_reflns_number_gt 6945
_reflns_number_total 9823
_reflns_threshold_expression >2sigma(I)
_cod_data_source_file Inorganics-2017-5-33.cif
_cod_data_source_block 2b
_cod_original_cell_volume 4284.9(14)
_cod_original_sg_symbol_H-M P2(1)/c
_cod_database_code 1556510

loop_
_symmetry_equiv_pos_as_xyz
'x, y, z'
'-x, y+1/2, -z+1/2'
'-x, -y, -z'
'x, -y-1/2, z-1/2'

loop_
_atom_site_label
_atom_site_type_symbol
_atom_site_fract_x
_atom_site_fract_y
_atom_site_fract_z
_atom_site_U_iso_or_equiv
_atom_site_adp_type
_atom_site_occupancy
_atom_site_symmetry_multiplicity
_atom_site_calc_flag
_atom_site_refinement_flags
_atom_site_disorder_assembly
_atom_site_disorder_group
Mg Mg 0.29194(4) -0.13014(9) 0.34605(3) 0.02846(18) Uani 1 1 d . . .
I I 0.345133(10) 0.06078(2) 0.274266(8) 0.04195(6) Uani 1 1 d . . .
N1 N 0.21839(9) -0.0141(2) 0.39116(7) 0.0208(4) Uani 1 1 d . . .
N2 N 0.23295(9) -0.0709(2) 0.44175(7) 0.0209(4) Uani 1 1 d . . .
N3 N 0.27533(9) -0.1764(2) 0.43381(7) 0.0219(4) Uani 1 1 d . . .
O73 O 0.27240(9) -0.3077(2) 0.30110(7) 0.0347(4) Uani 1 1 d . . .
C11 C 0.17989(11) 0.1127(2) 0.39385(9) 0.0212(4) Uani 1 1 d . . .
C12 C 0.13221(11) 0.1363(3) 0.34898(9) 0.0240(5) Uani 1 1 d . . .
C13 C 0.09327(12) 0.2606(3) 0.34983(10) 0.0315(5) Uani 1 1 d . . .
H13A H 0.0621 0.2787 0.3192 0.0353(18) Uiso 1 1 calc R . .
C14 C 0.09971(14) 0.3580(3) 0.39498(11) 0.0353(6) Uani 1 1 d . . .
H14A H 0.0712 0.4392 0.3964 0.0353(18) Uiso 1 1 calc R . .
C15 C 0.14776(14) 0.3365(3) 0.43795(10) 0.0320(5) Uani 1 1 d . . .
H15A H 0.1523 0.4045 0.4683 0.0353(18) Uiso 1 1 calc R . .
C16 C 0.19006(12) 0.2161(3) 0.43751(9) 0.0249(5) Uani 1 1 d . . .
C21 C 0.12060(11) 0.0287(3) 0.30199(10) 0.0247(5) Uani 1 1 d . . .
C22 C 0.09801(12) -0.1085(3) 0.31532(10) 0.0297(5) Uani 1 1 d . . .
H22A H 0.0948 -0.1366 0.3548 0.0353(18) Uiso 1 1 calc R . .
C23 C 0.08009(12) -0.2049(3) 0.27198(11) 0.0312(5) Uani 1 1 d . . .
C24 C 0.08671(12) -0.1627(3) 0.21390(11) 0.0304(5) Uani 1 1 d . . .
H24A H 0.0748 -0.2278 0.1839 0.0353(18) Uiso 1 1 calc R . .
C25 C 0.11041(12) -0.0276(3) 0.19899(10) 0.0285(5) Uani 1 1 d . . .
C26 C 0.12712(11) 0.0674(3) 0.24380(9) 0.0262(5) Uani 1 1 d . . .
H26A H 0.1432 0.1600 0.2344 0.0353(18) Uiso 1 1 calc R . .
C31 C 0.24709(13) 0.2097(3) 0.48020(10) 0.0281(5) Uani 1 1 d . . .
C32 C 0.23527(15) 0.2161(3) 0.53947(10) 0.0338(6) Uani 1 1 d . . .
H32A H 0.1902 0.2218 0.5530 0.0353(18) Uiso 1 1 calc R . .
C33 C 0.28778(17) 0.2145(3) 0.57925(11) 0.0421(7) Uani 1 1 d . . .
C34 C 0.35332(16) 0.2082(3) 0.55885(12) 0.0443(7) Uani 1 1 d . . .
H34A H 0.3896 0.2078 0.5860 0.0353(18) Uiso 1 1 calc R . .
C35 C 0.36743(14) 0.2024(3) 0.49959(12) 0.0371(6) Uani 1 1 d . . .
C36 C 0.31337(13) 0.2028(3) 0.46080(11) 0.0321(5) Uani 1 1 d . . .
H36A H 0.3218 0.1982 0.4203 0.0353(18) Uiso 1 1 calc R . .
C41 C 0.29436(11) -0.2542(2) 0.48359(9) 0.0225(5) Uani 1 1 d . . .
C42 C 0.35727(12) -0.3252(3) 0.48141(10) 0.0250(5) Uani 1 1 d . . .
C43 C 0.37929(13) -0.4043(3) 0.52905(10) 0.0310(5) Uani 1 1 d . . .
H43A H 0.4211 -0.4533 0.5271 0.0353(18) Uiso 1 1 calc R . .
C44 C 0.34151(14) -0.4131(3) 0.57910(11) 0.0345(6) Uani 1 1 d . . .
H44A H 0.3578 -0.4649 0.6117 0.0353(18) Uiso 1 1 calc R . .
C45 C 0.27922(13) -0.3449(3) 0.58104(10) 0.0317(6) Uani 1 1 d . . .
H45A H 0.2533 -0.3506 0.6155 0.0353(18) Uiso 1 1 calc R . .
C46 C 0.25378(12) -0.2684(2) 0.53381(9) 0.0244(5) Uani 1 1 d . . .
C51 C 0.40129(11) -0.3193(3) 0.42871(10) 0.0259(5) Uani 1 1 d . . .
C52 C 0.42095(12) -0.4462(3) 0.40253(10) 0.0310(5) Uani 1 1 d . . .
H52A H 0.4030 -0.5339 0.4162 0.0353(18) Uiso 1 1 calc R . .
C53 C 0.46682(13) -0.4473(3) 0.35624(11) 0.0374(6) Uani 1 1 d . . .
C54 C 0.49362(13) -0.3177(3) 0.33826(11) 0.0392(6) Uani 1 1 d . . .
H54A H 0.5252 -0.3173 0.3075 0.0353(18) Uiso 1 1 calc R . .
C55 C 0.47592(13) -0.1892(3) 0.36361(11) 0.0364(6) Uani 1 1 d . . .
C56 C 0.42837(12) -0.1906(3) 0.40832(10) 0.0308(5) Uani 1 1 d . . .
H56A H 0.4143 -0.1030 0.4251 0.0353(18) Uiso 1 1 calc R . .
C61 C 0.18335(12) -0.2115(3) 0.53907(9) 0.0254(5) Uani 1 1 d . . .
C62 C 0.13145(13) -0.2597(3) 0.50273(10) 0.0289(5) Uani 1 1 d . . .
H62A H 0.1417 -0.3237 0.4720 0.0353(18) Uiso 1 1 calc R . .
C63 C 0.06523(13) -0.2161(3) 0.51053(11) 0.0316(5) Uani 1 1 d . . .
C64 C 0.05082(13) -0.1206(3) 0.55534(11) 0.0348(6) Uani 1 1 d . . .
H64A H 0.0057 -0.0897 0.5608 0.0353(18) Uiso 1 1 calc R . .
C65 C 0.10141(14) -0.0697(3) 0.59215(10) 0.0336(6) Uani 1 1 d . . .
C66 C 0.16735(13) -0.1168(3) 0.58358(10) 0.0304(5) Uani 1 1 d . . .
H66A H 0.2021 -0.0836 0.6087 0.0353(18) Uiso 1 1 calc R . .
C71 C 0.34040(19) -0.3522(4) 0.21510(13) 0.0578(9) Uani 1 1 d . . .
H71A H 0.3404 -0.3444 0.1727 0.081(5) Uiso 1 1 calc R . .
H71B H 0.3505 -0.4508 0.2264 0.081(5) Uiso 1 1 calc R . .
H71C H 0.3747 -0.2883 0.2315 0.081(5) Uiso 1 1 calc R . .
C72 C 0.27244(17) -0.3110(4) 0.23777(11) 0.0466(7) Uani 1 1 d . . .
H72A H 0.2600 -0.2158 0.2226 0.077(6) Uiso 1 1 calc R . .
H72B H 0.2384 -0.3804 0.2239 0.077(6) Uiso 1 1 calc R . .
C74 C 0.23820(18) -0.4271(3) 0.32882(14) 0.0512(8) Uani 1 1 d . . .
H74A H 0.1903 -0.4268 0.3164 0.077(6) Uiso 1 1 calc R . .
H74B H 0.2394 -0.4127 0.3714 0.077(6) Uiso 1 1 calc R . .
C75 C 0.26745(18) -0.5686(4) 0.31554(14) 0.0524(8) Uani 1 1 d . . .
H75A H 0.2432 -0.6425 0.3371 0.081(5) Uiso 1 1 calc R . .
H75B H 0.3151 -0.5697 0.3269 0.081(5) Uiso 1 1 calc R . .
H75C H 0.2634 -0.5873 0.2738 0.081(5) Uiso 1 1 calc R . .
C231 C 0.05108(17) -0.3490(3) 0.28704(13) 0.0483(8) Uani 1 1 d . . .
H23A H 0.0439 -0.3547 0.3290 0.087(3) Uiso 1 1 calc R . .
H23B H 0.0825 -0.4240 0.2752 0.087(3) Uiso 1 1 calc R . .
H23C H 0.0080 -0.3620 0.2667 0.087(3) Uiso 1 1 calc R . .
C251 C 0.11491(16) 0.0157(3) 0.13579(11) 0.0416(7) Uani 1 1 d . . .
H25A H 0.1132 -0.0697 0.1112 0.087(3) Uiso 1 1 calc R . .
H25B H 0.1574 0.0663 0.1293 0.087(3) Uiso 1 1 calc R . .
H25C H 0.0770 0.0785 0.1259 0.087(3) Uiso 1 1 calc R . .
C331 C 0.2744(2) 0.2194(4) 0.64399(12) 0.0624(10) Uani 1 1 d . . .
H33A H 0.2349 0.1607 0.6529 0.087(3) Uiso 1 1 calc R . .
H33B H 0.2660 0.3182 0.6558 0.087(3) Uiso 1 1 calc R . .
H33C H 0.3137 0.1824 0.6651 0.087(3) Uiso 1 1 calc R . .
C351 C 0.43991(15) 0.1958(4) 0.47862(15) 0.0522(8) Uani 1 1 d . . .
H35A H 0.4403 0.1862 0.4363 0.087(3) Uiso 1 1 calc R . .
H35B H 0.4626 0.1135 0.4962 0.087(3) Uiso 1 1 calc R . .
H35C H 0.4635 0.2835 0.4899 0.087(3) Uiso 1 1 calc R . .
C531 C 0.48676(17) -0.5877(4) 0.32843(14) 0.0535(9) Uani 1 1 d . . .
H53A H 0.5185 -0.5695 0.2968 0.087(3) Uiso 1 1 calc R . .
H53B H 0.4465 -0.6351 0.3129 0.087(3) Uiso 1 1 calc R . .
H53C H 0.5082 -0.6491 0.3576 0.087(3) Uiso 1 1 calc R . .
C551 C 0.51000(15) -0.0512(4) 0.34609(14) 0.0499(8) Uani 1 1 d . . .
H55A H 0.5361 -0.0669 0.3107 0.087(3) Uiso 1 1 calc R . .
H55B H 0.5402 -0.0197 0.3774 0.087(3) Uiso 1 1 calc R . .
H55C H 0.4758 0.0221 0.3388 0.087(3) Uiso 1 1 calc R . .
C631 C 0.00895(14) -0.2731(4) 0.47176(13) 0.0455(7) Uani 1 1 d . . .
H63A H 0.0205 -0.2571 0.4310 0.087(3) Uiso 1 1 calc R . .
H63B H -0.0332 -0.2233 0.4807 0.087(3) Uiso 1 1 calc R . .
H63C H 0.0033 -0.3755 0.4787 0.087(3) Uiso 1 1 calc R . .
C651 C 0.08549(16) 0.0352(3) 0.63989(12) 0.0463(7) Uani 1 1 d . . .
H65A H 0.0404 0.0157 0.6550 0.087(3) Uiso 1 1 calc R . .
H65B H 0.0870 0.1325 0.6244 0.087(3) Uiso 1 1 calc R . .
H65C H 0.1187 0.0255 0.6713 0.087(3) Uiso 1 1 calc R . .

loop_
_atom_site_aniso_label
_atom_site_aniso_U_11
_atom_site_aniso_U_22
_atom_site_aniso_U_33
_atom_site_aniso_U_23
_atom_site_aniso_U_13
_atom_site_aniso_U_12
Mg 0.0392(5) 0.0246(4) 0.0218(4) 0.0024(3) 0.0090(3) 0.0030(4)
I 0.04361(10) 0.04204(11) 0.04034(10) 0.01922(8) 0.01136(7) 0.00317(9)
N1 0.0242(9) 0.0204(9) 0.0178(8) 0.0007(7) -0.0005(7) 0.0026(8)
N2 0.0220(9) 0.0194(9) 0.0213(8) 0.0024(7) 0.0000(7) -0.0005(8)
N3 0.0261(10) 0.0210(10) 0.0184(8) 0.0011(7) 0.0003(7) 0.0034(8)
O73 0.0469(11) 0.0312(10) 0.0261(8) -0.0031(7) 0.0061(7) 0.0002(9)
C11 0.0235(11) 0.0201(11) 0.0201(10) 0.0052(8) 0.0022(8) 0.0020(9)
C12 0.0248(11) 0.0248(12) 0.0223(10) 0.0031(9) 0.0007(8) -0.0010(10)
C13 0.0304(13) 0.0372(15) 0.0269(11) 0.0051(10) -0.0051(9) 0.0095(11)
C14 0.0395(14) 0.0316(15) 0.0346(13) 0.0019(11) 0.0014(11) 0.0151(12)
C15 0.0450(15) 0.0264(13) 0.0247(11) -0.0031(9) 0.0045(10) 0.0066(11)
C16 0.0315(12) 0.0230(12) 0.0202(10) 0.0015(9) 0.0015(9) 0.0021(10)
C21 0.0198(10) 0.0299(13) 0.0244(11) 0.0033(9) -0.0019(8) 0.0028(9)
C22 0.0272(12) 0.0379(14) 0.0239(11) 0.0048(10) -0.0034(9) -0.0034(11)
C23 0.0269(12) 0.0306(14) 0.0360(13) 0.0033(10) -0.0032(10) -0.0024(11)
C24 0.0276(12) 0.0323(14) 0.0310(12) -0.0046(10) -0.0042(9) 0.0029(11)
C25 0.0280(12) 0.0344(14) 0.0230(11) -0.0020(9) -0.0011(9) 0.0063(10)
C26 0.0271(11) 0.0257(12) 0.0257(10) 0.0043(10) -0.0010(9) 0.0027(11)
C31 0.0387(13) 0.0192(11) 0.0265(11) -0.0009(9) -0.0057(10) -0.0004(10)
C32 0.0511(16) 0.0251(13) 0.0253(11) -0.0012(10) -0.0023(11) 0.0021(12)
C33 0.069(2) 0.0304(15) 0.0264(13) -0.0032(11) -0.0122(13) 0.0009(14)
C34 0.0590(19) 0.0304(15) 0.0432(15) -0.0016(12) -0.0284(14) -0.0018(14)
C35 0.0375(14) 0.0237(13) 0.0498(15) 0.0030(11) -0.0131(12) -0.0019(12)
C36 0.0400(14) 0.0243(13) 0.0318(12) 0.0016(10) -0.0065(11) -0.0022(11)
C41 0.0274(12) 0.0201(11) 0.0200(10) 0.0021(8) -0.0017(8) 0.0012(9)
C42 0.0280(12) 0.0221(11) 0.0249(11) 0.0018(9) -0.0014(9) 0.0000(10)
C43 0.0323(13) 0.0294(14) 0.0312(12) 0.0054(10) -0.0028(10) 0.0067(10)
C44 0.0437(15) 0.0317(15) 0.0279(12) 0.0095(10) -0.0059(10) 0.0045(12)
C45 0.0403(14) 0.0340(14) 0.0209(11) 0.0042(10) 0.0030(10) 0.0012(12)
C46 0.0292(12) 0.0199(11) 0.0240(11) 0.0003(9) 0.0017(9) 0.0009(10)
C51 0.0222(11) 0.0299(13) 0.0256(11) 0.0043(9) -0.0027(9) 0.0031(10)
C52 0.0276(12) 0.0321(13) 0.0334(12) 0.0008(11) 0.0021(9) 0.0031(11)
C53 0.0308(13) 0.0465(16) 0.0349(13) -0.0031(12) 0.0041(10) 0.0068(13)
C54 0.0283(13) 0.0563(19) 0.0332(13) 0.0057(13) 0.0049(10) 0.0015(13)
C55 0.0255(12) 0.0462(17) 0.0375(13) 0.0121(12) -0.0008(10) -0.0021(12)
C56 0.0285(12) 0.0308(14) 0.0330(12) 0.0051(10) -0.0008(10) 0.0015(11)
C61 0.0337(13) 0.0220(12) 0.0206(10) 0.0045(9) 0.0061(9) 0.0023(10)
C62 0.0361(13) 0.0252(12) 0.0256(11) 0.0015(9) 0.0071(10) -0.0003(11)
C63 0.0319(13) 0.0308(14) 0.0322(12) 0.0075(10) 0.0042(10) -0.0015(11)
C64 0.0333(14) 0.0343(14) 0.0369(13) 0.0048(11) 0.0102(11) 0.0063(12)
C65 0.0462(15) 0.0272(13) 0.0276(11) 0.0018(10) 0.0114(10) 0.0060(12)
C66 0.0391(14) 0.0289(12) 0.0231(11) 0.0017(10) 0.0030(10) 0.0026(11)
C71 0.081(2) 0.055(2) 0.0382(16) -0.0035(14) 0.0216(16) 0.0089(19)
C72 0.066(2) 0.0472(18) 0.0261(13) -0.0038(12) -0.0051(12) 0.0094(16)
C74 0.064(2) 0.0419(18) 0.0483(16) -0.0083(14) 0.0192(15) -0.0156(16)
C75 0.069(2) 0.0396(17) 0.0485(17) 0.0014(14) 0.0066(15) -0.0070(17)
C231 0.0574(19) 0.0399(17) 0.0475(17) 0.0063(13) -0.0053(14) -0.0192(15)
C251 0.0577(18) 0.0432(17) 0.0240(12) -0.0017(11) 0.0026(11) 0.0047(14)
C331 0.093(3) 0.067(2) 0.0270(14) -0.0045(15) -0.0170(16) -0.002(2)
C351 0.0391(16) 0.0420(18) 0.075(2) 0.0010(16) -0.0182(15) 0.0007(14)
C531 0.0520(19) 0.056(2) 0.0528(18) -0.0110(15) 0.0193(15) 0.0098(16)
C551 0.0394(15) 0.055(2) 0.0553(18) 0.0197(16) 0.0036(13) -0.0086(15)
C631 0.0352(15) 0.0528(19) 0.0485(16) 0.0015(14) -0.0024(12) -0.0043(14)
C651 0.0589(19) 0.0450(19) 0.0353(14) -0.0064(12) 0.0125(13) 0.0161(15)

loop_
_atom_type_symbol
_atom_type_description
_atom_type_scat_dispersion_real
_atom_type_scat_dispersion_imag
_atom_type_scat_source
C C 0.0033 0.0016 'International Tables Vol C Tables 4.2.6.8 and 6.1.1.4'
H H 0.0000 0.0000 'International Tables Vol C Tables 4.2.6.8 and 6.1.1.4'
N N 0.0061 0.0033 'International Tables Vol C Tables 4.2.6.8 and 6.1.1.4'
O O 0.0106 0.0060 'International Tables Vol C Tables 4.2.6.8 and 6.1.1.4'
Mg Mg 0.0486 0.0363 'International Tables Vol C Tables 4.2.6.8 and 6.1.1.4'
I I -0.4742 1.8119 'International Tables Vol C Tables 4.2.6.8 and 6.1.1.4'

loop_
_geom_angle_atom_site_label_1
_geom_angle_atom_site_label_2
_geom_angle_atom_site_label_3
_geom_angle
_geom_angle_site_symmetry_1
_geom_angle_site_symmetry_3
O73 Mg N3 107.24(8) . .
O73 Mg N1 123.70(9) . .
N3 Mg N1 61.04(7) . .
O73 Mg N2 122.56(7) . .
N3 Mg N2 30.67(7) . .
N1 Mg N2 30.66(6) . .
O73 Mg I 108.36(6) . .
N3 Mg I 143.56(7) . .
N1 Mg I 103.83(6) . .
N2 Mg I 125.04(5) . .
N2 N1 C11 114.70(17) . .
N2 N1 Mg 94.56(13) . .
C11 N1 Mg 146.53(14) . .
N1 N2 N3 108.66(17) . .
N1 N2 Mg 54.78(10) . .
N3 N2 Mg 54.55(10) . .
N2 N3 C41 116.46(17) . .
N2 N3 Mg 94.79(12) . .
C41 N3 Mg 148.16(15) . .
C74 O73 C72 115.1(2) . .
C74 O73 Mg 120.14(16) . .
C72 O73 Mg 122.35(18) . .
C16 C11 C12 120.4(2) . .
C16 C11 N1 122.28(19) . .
C12 C11 N1 117.3(2) . .
C13 C12 C11 119.2(2) . .
C13 C12 C21 119.3(2) . .
C11 C12 C21 121.5(2) . .
C14 C13 C12 120.7(2) . .
C15 C14 C13 120.0(2) . .
C14 C15 C16 121.3(2) . .
C15 C16 C11 118.3(2) . .
C15 C16 C31 118.5(2) . .
C11 C16 C31 123.0(2) . .
C26 C21 C22 118.9(2) . .
C26 C21 C12 120.3(2) . .
C22 C21 C12 120.6(2) . .
C23 C22 C21 121.4(2) . .
C22 C23 C24 118.5(2) . .
C22 C23 C231 120.8(2) . .
C24 C23 C231 120.6(2) . .
C25 C24 C23 121.7(2) . .
C24 C25 C26 118.3(2) . .
C24 C25 C251 120.2(2) . .
C26 C25 C251 121.5(2) . .
C21 C26 C25 121.3(2) . .
C32 C31 C36 118.9(2) . .
C32 C31 C16 120.8(2) . .
C36 C31 C16 120.2(2) . .
C33 C32 C31 121.3(3) . .
C32 C33 C34 118.7(2) . .
C32 C33 C331 121.0(3) . .
C34 C33 C331 120.3(3) . .
C33 C34 C35 121.8(2) . .
C36 C35 C34 117.9(3) . .
C36 C35 C351 121.5(3) . .
C34 C35 C351 120.5(3) . .
C35 C36 C31 121.3(2) . .
N3 C41 C42 116.50(19) . .
N3 C41 C46 124.2(2) . .
C42 C41 C46 119.3(2) . .
C43 C42 C41 119.6(2) . .
C43 C42 C51 118.4(2) . .
C41 C42 C51 121.9(2) . .
C44 C43 C42 121.3(2) . .
C43 C44 C45 119.1(2) . .
C44 C45 C46 121.8(2) . .
C45 C46 C41 118.7(2) . .
C45 C46 C61 116.9(2) . .
C41 C46 C61 124.4(2) . .
C52 C51 C56 118.8(2) . .
C52 C51 C42 119.0(2) . .
C56 C51 C42 121.9(2) . .
C51 C52 C53 121.3(3) . .
C54 C53 C52 118.0(3) . .
C54 C53 C531 122.0(2) . .
C52 C53 C531 119.9(3) . .
C55 C54 C53 122.4(2) . .
C54 C55 C56 118.4(3) . .
C54 C55 C551 121.0(2) . .
C56 C55 C551 120.5(3) . .
C55 C56 C51 121.0(3) . .
C66 C61 C62 118.4(2) . .
C66 C61 C46 120.2(2) . .
C62 C61 C46 121.3(2) . .
C63 C62 C61 121.4(2) . .
C62 C63 C64 118.9(2) . .
C62 C63 C631 120.8(2) . .
C64 C63 C631 120.3(2) . .
C65 C64 C63 121.2(2) . .
C64 C65 C66 118.5(2) . .
C64 C65 C651 120.8(2) . .
C66 C65 C651 120.7(3) . .
C61 C66 C65 121.6(2) . .
O73 C72 C71 111.1(2) . .
O73 C74 C75 114.4(2) . .

loop_
_geom_bond_atom_site_label_1
_geom_bond_atom_site_label_2
_geom_bond_distance
_geom_bond_site_symmetry_2
Mg O73 1.996(2) .
Mg N3 2.0958(19) .
Mg N1 2.101(2) .
Mg N2 2.5638(19) .
Mg I 2.6596(9) .
N1 N2 1.312(2) .
N1 C11 1.414(3) .
N2 N3 1.312(3) .
N3 C41 1.408(3) .
O73 C74 1.459(3) .
O73 C72 1.459(3) .
C11 C16 1.411(3) .
C11 C12 1.414(3) .
C12 C13 1.399(3) .
C12 C21 1.496(3) .
C13 C14 1.389(4) .
C14 C15 1.385(4) .
C15 C16 1.407(3) .
C16 C31 1.495(3) .
C21 C26 1.395(3) .
C21 C22 1.397(3) .
C22 C23 1.391(4) .
C23 C24 1.402(3) .
C23 C231 1.510(4) .
C24 C25 1.394(4) .
C25 C26 1.402(3) .
C25 C251 1.515(3) .
C31 C32 1.388(3) .
C31 C36 1.394(4) .
C32 C33 1.383(4) .
C33 C34 1.387(4) .
C33 C331 1.517(4) .
C34 C35 1.396(4) .
C35 C36 1.392(3) .
C35 C351 1.522(4) .
C41 C42 1.416(3) .
C41 C46 1.420(3) .
C42 C43 1.392(3) .
C42 C51 1.501(3) .
C43 C44 1.382(4) .
C44 C45 1.393(4) .
C45 C46 1.394(3) .
C46 C61 1.502(3) .
C51 C52 1.390(4) .
C51 C56 1.403(3) .
C52 C53 1.407(3) .
C53 C54 1.390(4) .
C53 C531 1.518(4) .
C54 C55 1.385(4) .
C55 C56 1.402(3) .
C55 C551 1.515(4) .
C61 C66 1.394(3) .
C61 C62 1.398(3) .
C62 C63 1.389(3) .
C63 C64 1.397(4) .
C63 C631 1.523(4) .
C64 C65 1.394(4) .
C65 C66 1.396(4) .
C65 C651 1.510(3) .
C71 C72 1.500(4) .
C74 C75 1.480(4) .

loop_
_geom_torsion_atom_site_label_1
_geom_torsion_atom_site_label_2
_geom_torsion_atom_site_label_3
_geom_torsion_atom_site_label_4
_geom_torsion
_geom_torsion_site_symmetry_1
_geom_torsion_site_symmetry_2
_geom_torsion_site_symmetry_3
_geom_torsion_site_symmetry_4
O73 Mg N1 N2 98.25(14) . . . .
N3 Mg N1 N2 6.07(12) . . . .
I Mg N1 N2 -138.10(12) . . . .
O73 Mg N1 C11 -110.0(3) . . . .
N3 Mg N1 C11 157.8(3) . . . .
N2 Mg N1 C11 151.7(3) . . . .
I Mg N1 C11 13.6(3) . . . .
C11 N1 N2 N3 -172.27(18) . . . .
Mg N1 N2 N3 -8.97(18) . . . .
C11 N1 N2 Mg -163.3(2) . . . .
O73 Mg N2 N1 -102.34(15) . . . .
N3 Mg N2 N1 -169.6(2) . . . .
I Mg N2 N1 52.38(14) . . . .
O73 Mg N2 N3 67.21(15) . . . .
N1 Mg N2 N3 169.6(2) . . . .
I Mg N2 N3 -138.07(13) . . . .
N1 N2 N3 C41 -177.35(18) . . . .
Mg N2 N3 C41 173.7(2) . . . .
N1 N2 N3 Mg 8.99(18) . . . .
O73 Mg N3 N2 -125.55(13) . . . .
N1 Mg N3 N2 -6.06(12) . . . .
I Mg N3 N2 67.10(17) . . . .
O73 Mg N3 C41 65.3(3) . . . .
N1 Mg N3 C41 -175.3(3) . . . .
N2 Mg N3 C41 -169.2(4) . . . .
I Mg N3 C41 -102.1(3) . . . .
N3 Mg O73 C74 12.4(2) . . . .
N1 Mg O73 C74 -53.9(2) . . . .
N2 Mg O73 C74 -17.1(2) . . . .
I Mg O73 C74 -175.5(2) . . . .
N3 Mg O73 C72 173.98(19) . . . .
N1 Mg O73 C72 107.7(2) . . . .
N2 Mg O73 C72 144.49(19) . . . .
I Mg O73 C72 -13.9(2) . . . .
N2 N1 C11 C16 37.8(3) . . . .
Mg N1 C11 C16 -110.9(3) . . . .
N2 N1 C11 C12 -145.3(2) . . . .
Mg N1 C11 C12 66.0(3) . . . .
C16 C11 C12 C13 -2.7(3) . . . .
N1 C11 C12 C13 -179.7(2) . . . .
C16 C11 C12 C21 179.7(2) . . . .
N1 C11 C12 C21 2.7(3) . . . .
C11 C12 C13 C14 -1.9(4) . . . .
C21 C12 C13 C14 175.7(2) . . . .
C12 C13 C14 C15 3.8(4) . . . .
C13 C14 C15 C16 -1.0(4) . . . .
C14 C15 C16 C11 -3.6(4) . . . .
C14 C15 C16 C31 171.5(2) . . . .
C12 C11 C16 C15 5.4(3) . . . .
N1 C11 C16 C15 -177.8(2) . . . .
C12 C11 C16 C31 -169.5(2) . . . .
N1 C11 C16 C31 7.4(3) . . . .
C13 C12 C21 C26 58.3(3) . . . .
C11 C12 C21 C26 -124.1(2) . . . .
C13 C12 C21 C22 -116.7(3) . . . .
C11 C12 C21 C22 60.9(3) . . . .
C26 C21 C22 C23 -2.0(3) . . . .
C12 C21 C22 C23 173.0(2) . . . .
C21 C22 C23 C24 1.6(4) . . . .
C21 C22 C23 C231 -175.6(2) . . . .
C22 C23 C24 C25 -0.2(4) . . . .
C231 C23 C24 C25 177.0(2) . . . .
C23 C24 C25 C26 -0.7(4) . . . .
C23 C24 C25 C251 -178.2(2) . . . .
C22 C21 C26 C25 1.1(3) . . . .
C12 C21 C26 C25 -174.0(2) . . . .
C24 C25 C26 C21 0.2(3) . . . .
C251 C25 C26 C21 177.7(2) . . . .
C15 C16 C31 C32 58.8(3) . . . .
C11 C16 C31 C32 -126.4(3) . . . .
C15 C16 C31 C36 -118.7(3) . . . .
C11 C16 C31 C36 56.1(3) . . . .
C36 C31 C32 C33 -0.6(4) . . . .
C16 C31 C32 C33 -178.1(2) . . . .
C31 C32 C33 C34 0.9(4) . . . .
C31 C32 C33 C331 -179.1(3) . . . .
C32 C33 C34 C35 -0.5(4) . . . .
C331 C33 C34 C35 179.5(3) . . . .
C33 C34 C35 C36 -0.2(4) . . . .
C33 C34 C35 C351 179.9(3) . . . .
C34 C35 C36 C31 0.5(4) . . . .
C351 C35 C36 C31 -179.6(3) . . . .
C32 C31 C36 C35 -0.1(4) . . . .
C16 C31 C36 C35 177.4(2) . . . .
N2 N3 C41 C42 -155.1(2) . . . .
Mg N3 C41 C42 12.8(4) . . . .
N2 N3 C41 C46 27.0(3) . . . .
Mg N3 C41 C46 -165.1(2) . . . .
N3 C41 C42 C43 -179.9(2) . . . .
C46 C41 C42 C43 -1.9(3) . . . .
N3 C41 C42 C51 -0.5(3) . . . .
C46 C41 C42 C51 177.5(2) . . . .
C41 C42 C43 C44 -1.2(4) . . . .
C51 C42 C43 C44 179.4(2) . . . .
C42 C43 C44 C45 2.0(4) . . . .
C43 C44 C45 C46 0.2(4) . . . .
C44 C45 C46 C41 -3.3(4) . . . .
C44 C45 C46 C61 174.3(2) . . . .
N3 C41 C46 C45 -178.1(2) . . . .
C42 C41 C46 C45 4.1(3) . . . .
N3 C41 C46 C61 4.5(4) . . . .
C42 C41 C46 C61 -173.3(2) . . . .
C43 C42 C51 C52 55.8(3) . . . .
C41 C42 C51 C52 -123.6(3) . . . .
C43 C42 C51 C56 -118.1(3) . . . .
C41 C42 C51 C56 62.5(3) . . . .
C56 C51 C52 C53 -0.3(4) . . . .
C42 C51 C52 C53 -174.4(2) . . . .
C51 C52 C53 C54 1.8(4) . . . .
C51 C52 C53 C531 -179.6(2) . . . .
C52 C53 C54 C55 -1.0(4) . . . .
C531 C53 C54 C55 -179.7(3) . . . .
C53 C54 C55 C56 -1.1(4) . . . .
C53 C54 C55 C551 175.3(3) . . . .
C54 C55 C56 C51 2.6(4) . . . .
C551 C55 C56 C51 -173.8(2) . . . .
C52 C51 C56 C55 -1.9(4) . . . .
C42 C51 C56 C55 172.0(2) . . . .
C45 C46 C61 C66 59.6(3) . . . .
C41 C46 C61 C66 -123.0(3) . . . .
C45 C46 C61 C62 -115.5(3) . . . .
C41 C46 C61 C62 62.0(3) . . . .
C66 C61 C62 C63 -0.4(3) . . . .
C46 C61 C62 C63 174.7(2) . . . .
C61 C62 C63 C64 0.8(4) . . . .
C61 C62 C63 C631 -178.1(2) . . . .
C62 C63 C64 C65 -0.4(4) . . . .
C631 C63 C64 C65 178.5(2) . . . .
C63 C64 C65 C66 -0.3(4) . . . .
C63 C64 C65 C651 179.1(3) . . . .
C62 C61 C66 C65 -0.3(4) . . . .
C46 C61 C66 C65 -175.4(2) . . . .
C64 C65 C66 C61 0.6(4) . . . .
C651 C65 C66 C61 -178.7(2) . . . .
C74 O73 C72 C71 -105.4(3) . . . .
Mg O73 C72 C71 92.2(3) . . . .
C72 O73 C74 C75 60.7(4) . . . .
Mg O73 C74 C75 -136.5(2) . . . .
